data_2232105
loop_
_publ_author_name
'Lush, Shie Fu'
'Shen, Fwu Ming'

_publ_section_title
;
 Poly[[aquatris(\m~4~-benzene-1,2-dicarboxylato)dilanthanum(III)]
 hemihydrate]
;
_journal_coeditor_code XU5316
_journal_issue 10
_journal_name_full 'Acta Crystallographica Section E'
_journal_page_first m1370
_journal_page_last m1371
_journal_paper_doi 10.1107/S1600536811036282
_journal_volume 67
_journal_year 2011
_chemical_formula_iupac '[La2 (C8 H4 O4)3 (H2 O)], 0.5H2 O'
_chemical_formula_moiety '2(C24 H14 La2 O13), H2 O'
_chemical_formula_sum 'C48 H30 La4 O27'
_chemical_formula_weight 1594.36
_chemical_name_systematic
;
Poly[[aquatris(\m~4~-benzene-1,2-dicarboxylato)dilanthanum(III)] hemihydrate]
;
_space_group_IT_number 2
_symmetry_cell_setting triclinic
_symmetry_space_group_name_Hall '-P 1'
_symmetry_space_group_name_H-M 'P -1'
_atom_sites_solution_hydrogens geom
_atom_sites_solution_primary direct
_atom_sites_solution_secondary difmap
_cell_angle_alpha 97.271(18)
_cell_angle_beta 102.199(6)
_cell_angle_gamma 104.489(8)
_cell_formula_units_Z 1
_cell_length_a 8.6269(19)
_cell_length_b 10.5832(17)
_cell_length_c 14.323(2)
_cell_measurement_reflns_used 4145
_cell_measurement_temperature 150
_cell_measurement_theta_max 25.0
_cell_measurement_theta_min 2.0
_cell_volume 1215.1(4)
_computing_cell_refinement 'SCALEPACK (Otwinowski & Minor, 1997)'
_computing_data_collection 'COLLECT (Nonius, 2000)'
_computing_data_reduction 'DENZO and SCALEPACK (Otwinowski & Minor, 1997)'
_computing_molecular_graphics 'PLATON (Spek, 2009)'
_computing_publication_material 'PLATON (Spek, 2009)'
_computing_structure_refinement 'SHELXL97 (Sheldrick, 2008)'
_computing_structure_solution 'SHELXS97 (Sheldrick, 2008)'
_diffrn_ambient_temperature 150
_diffrn_detector_area_resol_mean 9
_diffrn_measured_fraction_theta_full 0.966
_diffrn_measured_fraction_theta_max 0.966
_diffrn_measurement_device_type 'Nonius KappaCCD'
_diffrn_measurement_method \w/2\q
_diffrn_radiation_monochromator graphite
_diffrn_radiation_source 'fine-focus sealed tube'
_diffrn_radiation_type MoK\a
_diffrn_radiation_wavelength 0.71073
_diffrn_reflns_av_R_equivalents 0.0322
_diffrn_reflns_av_sigmaI/netI 0.0465
_diffrn_reflns_limit_h_max 10
_diffrn_reflns_limit_h_min -10
_diffrn_reflns_limit_k_max 12
_diffrn_reflns_limit_k_min -12
_diffrn_reflns_limit_l_max 16
_diffrn_reflns_limit_l_min -17
_diffrn_reflns_number 8765
_diffrn_reflns_theta_full 25.04
_diffrn_reflns_theta_max 25.04
_diffrn_reflns_theta_min 2.02
_exptl_absorpt_coefficient_mu 3.543
_exptl_absorpt_correction_T_max 0.871
_exptl_absorpt_correction_T_min 0.287
_exptl_absorpt_correction_type multi-scan
_exptl_absorpt_process_details '(SCALEPACK; Otwinowski & Minor, 1997)'
_exptl_crystal_colour colorless
_exptl_crystal_density_diffrn 2.179
_exptl_crystal_density_method 'Not Measured'
_exptl_crystal_description prism
_exptl_crystal_F_000 762
_exptl_crystal_size_max 0.47
_exptl_crystal_size_mid 0.24
_exptl_crystal_size_min 0.04
_refine_diff_density_max 1.247
_refine_diff_density_min -0.911
_refine_ls_extinction_method none
_refine_ls_goodness_of_fit_ref 1.108
_refine_ls_hydrogen_treatment constr
_refine_ls_matrix_type full
_refine_ls_number_parameters 356
_refine_ls_number_reflns 4145
_refine_ls_number_restraints 12
_refine_ls_restrained_S_all 1.116
_refine_ls_R_factor_all 0.0480
_refine_ls_R_factor_gt 0.0366
_refine_ls_shift/su_max 0.002
_refine_ls_shift/su_mean 0.000
_refine_ls_structure_factor_coef Fsqd
_refine_ls_weighting_details 'calc w=1/[\s^2^(Fo^2^)+(0.0369P)^2^+2.5018P] where P=(Fo^2^+2Fc^2^)/3'
_refine_ls_weighting_scheme calc
_refine_ls_wR_factor_gt 0.0819
_refine_ls_wR_factor_ref 0.0865
_reflns_number_gt 3430
_reflns_number_total 4145
_reflns_threshold_expression I>2\s(I)
_cod_data_source_file xu5316.cif
_cod_data_source_block I
_cod_database_code 2232105
_cod_database_fobs_code 2232105

loop_
_symmetry_equiv_pos_site_id
_symmetry_equiv_pos_as_xyz
1 x,y,z
2 -x,-y,-z

loop_
_atom_site_aniso_label
_atom_site_aniso_U_11
_atom_site_aniso_U_22
_atom_site_aniso_U_33
_atom_site_aniso_U_12
_atom_site_aniso_U_13
_atom_site_aniso_U_23
La1 0.0128(2) 0.0071(2) 0.0613(3) 0.00540(10) 0.0149(2) 0.0089(2)
La2 0.0126(2) 0.0076(2) 0.0386(3) 0.00580(10) 0.0113(2) 0.0063(2)
O1 0.0111(19) 0.0089(19) 0.036(3) 0.0011(16) 0.0098(18) 0.0016(19)
O2 0.021(2) 0.024(2) 0.062(4) 0.009(2) 0.008(2) -0.015(2)
O3 0.022(3) 0.069(4) 0.069(4) 0.013(3) 0.020(3) 0.053(3)
O4 0.017(2) 0.022(2) 0.042(3) 0.0137(18) 0.012(2) 0.015(2)
O5 0.017(2) 0.018(2) 0.029(3) 0.0066(17) 0.0060(19) 0.0004(19)
O6 0.017(2) 0.014(2) 0.042(3) 0.0082(18) 0.010(2) 0.005(2)
O7 0.034(3) 0.017(2) 0.069(4) 0.016(2) 0.030(3) 0.015(2)
O8 0.017(2) 0.010(2) 0.070(4) 0.0035(18) 0.020(2) 0.005(2)
O17 0.017(2) 0.015(2) 0.037(3) 0.0098(17) 0.0123(19) 0.0093(19)
O18 0.017(2) 0.017(2) 0.036(3) 0.0084(18) 0.0109(19) 0.0081(19)
O19 0.014(2) 0.016(2) 0.066(4) 0.0068(18) 0.006(2) 0.017(2)
O20 0.019(2) 0.022(2) 0.080(4) 0.0089(19) 0.020(2) 0.028(3)
O22 0.039(3) 0.017(2) 0.092(4) 0.018(2) 0.033(3) 0.024(3)
C1 0.015(3) 0.016(3) 0.051(5) 0.000(3) 0.012(3) -0.010(3)
C2 0.010(3) 0.041(4) 0.037(5) 0.001(3) 0.007(3) -0.012(3)
C3 0.023(4) 0.071(6) 0.044(5) 0.003(4) 0.015(4) -0.023(4)
C4 0.028(5) 0.129(10) 0.031(6) -0.007(6) 0.013(4) -0.029(6)
C5 0.026(4) 0.151(11) 0.020(5) 0.013(6) 0.010(4) 0.015(6)
C6 0.022(4) 0.076(6) 0.028(5) 0.017(4) 0.011(3) 0.020(4)
C7 0.015(3) 0.046(4) 0.025(4) 0.012(3) 0.009(3) 0.002(3)
C8 0.019(3) 0.016(3) 0.031(4) 0.009(3) 0.012(3) 0.017(3)
C9 0.018(3) 0.040(4) 0.056(5) 0.020(3) 0.015(3) 0.031(4)
C10 0.008(3) 0.017(3) 0.030(4) -0.003(2) 0.003(3) -0.003(3)
C11 0.017(3) 0.063(5) 0.026(4) 0.023(3) 0.011(3) 0.008(4)
C12 0.017(3) 0.068(5) 0.037(5) 0.017(4) 0.011(3) 0.029(4)
C13 0.031(5) 0.133(9) 0.067(7) 0.033(6) 0.025(5) 0.060(7)
C14 0.027(5) 0.216(15) 0.044(6) 0.039(7) 0.014(5) 0.059(8)
C15 0.024(5) 0.178(13) 0.033(6) 0.041(7) -0.002(4) 0.003(7)
C16 0.023(4) 0.083(6) 0.036(5) 0.026(4) 0.007(3) 0.002(4)
C17 0.024(3) 0.011(3) 0.048(4) 0.008(2) 0.014(3) 0.016(3)
C18 0.017(3) 0.019(3) 0.052(5) 0.008(3) 0.015(3) 0.014(3)
C19 0.027(4) 0.033(4) 0.060(6) 0.002(3) 0.015(4) 0.016(4)
C20 0.047(5) 0.061(6) 0.069(7) 0.005(4) 0.012(5) 0.036(5)
C21 0.045(5) 0.080(7) 0.061(7) -0.016(5) -0.008(5) 0.031(6)
C22 0.025(4) 0.053(5) 0.076(7) -0.006(4) 0.002(4) 0.030(5)
C23 0.016(3) 0.027(3) 0.060(5) 0.010(3) 0.008(3) 0.022(4)
C24 0.016(3) 0.013(3) 0.063(5) 0.008(3) 0.016(3) 0.015(3)

loop_
_atom_site_type_symbol
_atom_site_label
_atom_site_fract_x
_atom_site_fract_y
_atom_site_fract_z
_atom_site_U_iso_or_equiv
_atom_site_thermal_displace_type
_atom_site_calc_flag
_atom_site_refinement_flags
_atom_site_occupancy
La La1 0.16724(4) 0.22260(3) 0.50902(3) 0.02550(10) Uani . . 1.000
La La2 -0.30351(4) 0.34775(3) 0.49673(3) 0.01810(10) Uani . . 1.000
O O1 -0.0850(4) 0.2911(4) 0.4193(3) 0.0186(13) Uani . . 1.000
O O2 0.0101(5) 0.1690(4) 0.3225(4) 0.0377(16) Uani . . 1.000
O O3 0.3563(6) 0.2580(6) 0.6913(4) 0.048(2) Uani . . 1.000
O O4 0.4799(5) 0.3465(4) 0.5867(3) 0.0239(14) Uani . . 1.000
O O5 0.7181(5) 0.5887(4) 0.5813(3) 0.0214(14) Uani . . 1.000
O O6 0.5239(5) 0.6448(4) 0.6419(3) 0.0233(14) Uani . . 1.000
O O7 -0.3449(6) -0.1149(4) 0.5627(4) 0.0351(18) Uani . . 1.000
O O8 -0.5707(5) -0.1219(4) 0.6165(4) 0.0312(16) Uani . . 1.000
O O17 -0.1888(5) 0.5423(4) 0.4122(3) 0.0208(14) Uani . . 1.000
O O18 0.0471(5) 0.5575(4) 0.3684(3) 0.0217(14) Uani . . 1.000
O O19 -0.2597(5) 0.1804(4) 0.5913(4) 0.0313(16) Uani . . 1.000
O O20 0.0031(5) 0.1774(4) 0.6299(4) 0.0369(16) Uani . . 1.000
O O22 0.1603(6) -0.0025(4) 0.5669(4) 0.0436(18) Uani . . 1.000
C C1 -0.0786(7) 0.2446(6) 0.3327(6) 0.029(2) Uani . . 1.000
C C2 -0.1747(7) 0.2850(7) 0.2501(5) 0.032(2) Uani . . 1.000
C C3 -0.2494(9) 0.1966(9) 0.1623(6) 0.050(3) Uani . . 1.000
C C4 -0.3483(10) 0.2326(13) 0.0877(6) 0.071(4) Uani . . 1.000
C C5 -0.3728(10) 0.3569(13) 0.1003(6) 0.067(4) Uani . . 1.000
C C6 -0.2982(8) 0.4457(9) 0.1859(5) 0.040(3) Uani . . 1.000
C C7 -0.1968(7) 0.4135(7) 0.2618(5) 0.028(2) Uani . . 1.000
C C8 -0.1036(7) 0.5116(6) 0.3539(5) 0.0192(19) Uani . . 1.000
C C9 0.4775(8) 0.3355(7) 0.6748(6) 0.033(2) Uani . . 1.000
C C10 0.6412(7) 0.5955(6) 0.6477(5) 0.0205(19) Uani . . 1.000
C C11 0.6971(8) 0.5475(8) 0.7397(5) 0.032(2) Uani . . 1.000
C C12 0.6165(8) 0.4227(8) 0.7530(5) 0.037(3) Uani . . 1.000
C C13 0.6653(10) 0.3832(12) 0.8412(7) 0.069(4) Uani . . 1.000
C C14 0.7926(11) 0.4676(16) 0.9153(7) 0.091(6) Uani . . 1.000
C C15 0.8710(11) 0.5890(14) 0.9012(7) 0.079(5) Uani . . 1.000
C C16 0.8232(9) 0.6330(9) 0.8153(6) 0.046(3) Uani . . 1.000
C C17 -0.4155(8) -0.0836(6) 0.6270(5) 0.0254(19) Uani . . 1.000
C C18 -0.3075(7) -0.0081(6) 0.7229(5) 0.027(2) Uani . . 1.000
C C19 -0.3358(9) -0.0561(7) 0.8052(6) 0.040(3) Uani . . 1.000
C C20 -0.2256(10) -0.0039(9) 0.8933(7) 0.059(3) Uani . . 1.000
C C21 -0.0847(11) 0.1003(10) 0.9026(7) 0.070(4) Uani . . 1.000
C C22 -0.0567(9) 0.1496(8) 0.8216(7) 0.055(3) Uani . . 1.000
C C23 -0.1669(7) 0.0972(6) 0.7317(6) 0.033(2) Uani . . 1.000
C C24 -0.1373(7) 0.1562(6) 0.6441(6) 0.028(2) Uani . . 1.000
O O27 0.717(3) 0.922(2) 0.1959(16) 0.163(9) Uiso . . 0.500
H H3 -0.23260 0.11290 0.15400 0.0600 Uiso calc R 1.000
H H4 -0.39840 0.17330 0.02890 0.0860 Uiso calc R 1.000
H H5 -0.44080 0.38060 0.05010 0.0810 Uiso calc R 1.000
H H6 -0.31620 0.52910 0.19300 0.0480 Uiso calc R 1.000
H H13 0.61180 0.29940 0.85010 0.0830 Uiso calc R 1.000
H H14 0.82430 0.44130 0.97420 0.1090 Uiso calc R 1.000
H H15 0.95910 0.64440 0.95050 0.0940 Uiso calc R 1.000
H H16 0.87490 0.71840 0.80830 0.0550 Uiso calc R 1.000
H H19 -0.43070 -0.12450 0.80030 0.0480 Uiso calc R 1.000
H H20 -0.24470 -0.03830 0.94780 0.0710 Uiso calc R 1.000
H H21 -0.01040 0.13620 0.96300 0.0840 Uiso calc R 1.000
H H22 0.03760 0.21900 0.82730 0.0660 Uiso calc R 1.000
H H22A 0.17560 -0.07490 0.58980 0.0650 Uiso . R 1.000
H H22B 0.10320 -0.04070 0.50710 0.0650 Uiso . R 1.000
H H27A 0.82020 0.96320 0.23430 0.2440 Uiso . . 0.500
H H27B 0.67000 0.87010 0.23130 0.2440 Uiso . . 0.500

loop_
_atom_type_symbol
_atom_type_description
_atom_type_scat_dispersion_real
_atom_type_scat_dispersion_imag
_atom_type_scat_source
O O 0.0106 0.0060 'International Tables Vol C Tables 4.2.6.8 and 6.1.1.4'
La La -0.2871 2.4523 'International Tables Vol C Tables 4.2.6.8 and 6.1.1.4'
H H 0.0000 0.0000 'International Tables Vol C Tables 4.2.6.8 and 6.1.1.4'
C C 0.0033 0.0016 'International Tables Vol C Tables 4.2.6.8 and 6.1.1.4'

loop_
_geom_angle_atom_site_label_1
_geom_angle_atom_site_label_2
_geom_angle_atom_site_label_3
_geom_angle_site_symmetry_1
_geom_angle_site_symmetry_3
_geom_angle
_geom_angle_publ_flag
O1 La1 O2 . . 49.50(14) no
O1 La1 O3 . . 138.66(15) no
O1 La1 O4 . . 134.61(13) no
O1 La1 O20 . . 83.93(14) no
O1 La1 O22 . . 126.61(15) no
O1 La1 O7 . 2_556 127.83(16) no
O1 La1 O17 . 2_566 71.11(14) no
O1 La1 O5 . 2_666 73.05(13) no
O2 La1 O3 . . 171.83(16) no
O2 La1 O4 . . 127.22(14) no
O2 La1 O20 . . 118.61(16) no
O2 La1 O22 . . 108.06(15) no
O2 La1 O7 . 2_556 78.77(16) no
O2 La1 O17 . 2_566 111.42(13) no
O2 La1 O5 . 2_666 68.20(13) no
O3 La1 O4 . . 48.67(15) no
O3 La1 O20 . . 66.90(17) no
O3 La1 O22 . . 67.90(18) no
O3 La1 O7 . 2_556 93.09(18) no
O3 La1 O17 . 2_566 74.93(16) no
O3 La1 O5 . 2_666 111.83(16) no
O4 La1 O20 . . 113.75(15) no
O4 La1 O22 . . 98.40(15) no
O4 La1 O7 . 2_556 68.65(15) no
O4 La1 O17 . 2_566 71.98(14) no
O4 La1 O5 . 2_666 67.52(13) no
O20 La1 O22 . . 65.81(16) no
O7 La1 O20 2_556 . 135.44(15) no
O17 La1 O20 2_566 . 79.05(14) no
O5 La1 O20 2_666 . 140.95(14) no
O7 La1 O22 2_556 . 69.81(16) no
O17 La1 O22 2_566 . 136.23(15) no
O5 La1 O22 2_666 . 152.50(16) no
O7 La1 O17 2_556 2_566 135.85(15) no
O5 La1 O7 2_666 2_556 82.87(15) no
O5 La1 O17 2_666 2_566 63.96(13) no
O1 La2 O17 . . 71.82(14) no
O1 La2 O19 . . 84.69(15) no
O1 La2 O4 . 1_455 164.86(14) no
O1 La2 O5 . 1_455 123.63(14) no
O1 La2 O8 . 2_456 71.19(14) no
O1 La2 O6 . 2_566 104.32(14) no
O1 La2 O18 . 2_566 77.94(14) no
O17 La2 O19 . . 150.39(15) no
O4 La2 O17 1_455 . 123.32(14) no
O5 La2 O17 1_455 . 62.98(13) no
O8 La2 O17 2_456 . 114.56(15) no
O6 La2 O17 2_566 . 70.92(14) no
O17 La2 O18 . 2_566 87.01(14) no
O4 La2 O19 1_455 . 80.80(15) no
O5 La2 O19 1_455 . 121.13(15) no
O8 La2 O19 2_456 . 72.45(17) no
O6 La2 O19 2_566 . 134.18(15) no
O18 La2 O19 2_566 . 70.27(15) no
O4 La2 O5 1_455 1_455 68.53(14) no
O4 La2 O8 1_455 2_456 100.10(15) no
O4 La2 O6 1_455 2_566 83.05(14) no
O4 La2 O18 1_455 2_566 100.99(14) no
O5 La2 O8 1_455 2_456 158.53(14) no
O5 La2 O6 1_455 2_566 91.38(14) no
O5 La2 O18 1_455 2_566 68.20(14) no
O6 La2 O8 2_566 2_456 68.66(15) no
O8 La2 O18 2_456 2_566 133.08(15) no
O6 La2 O18 2_566 2_566 155.34(14) no
La1 O1 La2 . . 124.95(16) no
La1 O1 C1 . . 95.4(4) no
La2 O1 C1 . . 136.0(4) no
La1 O2 C1 . . 94.3(5) no
La1 O3 C9 . . 93.6(5) no
La1 O4 C9 . . 96.4(4) no
La1 O4 La2 . 1_655 122.76(16) no
La2 O4 C9 1_655 . 132.0(4) no
La2 O5 C10 1_655 . 115.6(4) no
La1 O5 C10 2_666 . 127.7(4) no
La1 O5 La2 2_666 1_655 114.93(16) no
La2 O6 C10 2_566 . 132.6(4) no
La1 O7 C17 2_556 . 156.2(5) no
La2 O8 C17 2_456 . 110.5(4) no
La2 O17 C8 . . 112.8(4) no
La1 O17 La2 2_566 . 118.14(16) no
La1 O17 C8 2_566 . 125.3(4) no
La2 O18 C8 2_566 . 141.3(4) no
La2 O19 C24 . . 136.6(4) no
La1 O20 C24 . . 145.0(5) no
La1 O22 H22B . . 86.00 no
H22A O22 H22B . . 99.00 no
La1 O22 H22A . . 171.00 no
H27A O27 H27B . . 104.00 no
O1 C1 O2 . . 119.2(7) no
O1 C1 C2 . . 118.0(6) no
O2 C1 C2 . . 122.8(7) no
C3 C2 C7 . . 119.8(7) no
C1 C2 C3 . . 120.7(7) no
C1 C2 C7 . . 119.4(6) no
C2 C3 C4 . . 120.2(9) no
C3 C4 C5 . . 119.8(9) no
C4 C5 C6 . . 120.7(9) no
C5 C6 C7 . . 121.0(9) no
C2 C7 C6 . . 118.4(7) no
C2 C7 C8 . . 119.1(6) no
C6 C7 C8 . . 122.4(7) no
O17 C8 C7 . . 116.9(6) no
O18 C8 C7 . . 118.5(6) no
O17 C8 O18 . . 124.6(6) no
O4 C9 C12 . . 117.6(6) no
O3 C9 O4 . . 119.8(7) no
O3 C9 C12 . . 122.5(7) no
O6 C10 C11 . . 117.4(6) no
O5 C10 C11 . . 119.5(6) no
O5 C10 O6 . . 123.1(6) no
C10 C11 C16 . . 119.5(7) no
C12 C11 C16 . . 119.6(7) no
C10 C11 C12 . . 120.8(6) no
C9 C12 C11 . . 119.4(7) no
C9 C12 C13 . . 120.9(8) no
C11 C12 C13 . . 119.6(8) no
C12 C13 C14 . . 120.5(11) no
C13 C14 C15 . . 119.3(10) no
C14 C15 C16 . . 121.8(10) no
C11 C16 C15 . . 119.1(9) no
O7 C17 O8 . . 123.7(6) no
O8 C17 C18 . . 119.0(6) no
O7 C17 C18 . . 117.1(6) no
C17 C18 C23 . . 122.3(6) no
C17 C18 C19 . . 117.9(6) no
C19 C18 C23 . . 119.2(7) no
C18 C19 C20 . . 120.5(7) no
C19 C20 C21 . . 120.7(9) no
C20 C21 C22 . . 119.3(9) no
C21 C22 C23 . . 120.7(8) no
C18 C23 C22 . . 119.6(7) no
C18 C23 C24 . . 120.4(7) no
C22 C23 C24 . . 119.9(6) no
O19 C24 C23 . . 116.4(6) no
O20 C24 C23 . . 118.2(6) no
O19 C24 O20 . . 125.5(7) no
C2 C3 H3 . . 120.00 no
C4 C3 H3 . . 120.00 no
C5 C4 H4 . . 120.00 no
C3 C4 H4 . . 120.00 no
C4 C5 H5 . . 120.00 no
C6 C5 H5 . . 120.00 no
C7 C6 H6 . . 120.00 no
C5 C6 H6 . . 119.00 no
C12 C13 H13 . . 120.00 no
C14 C13 H13 . . 120.00 no
C15 C14 H14 . . 120.00 no
C13 C14 H14 . . 120.00 no
C14 C15 H15 . . 119.00 no
C16 C15 H15 . . 119.00 no
C15 C16 H16 . . 120.00 no
C11 C16 H16 . . 120.00 no
C18 C19 H19 . . 120.00 no
C20 C19 H19 . . 120.00 no
C21 C20 H20 . . 120.00 no
C19 C20 H20 . . 120.00 no
C20 C21 H21 . . 120.00 no
C22 C21 H21 . . 120.00 no
C21 C22 H22 . . 120.00 no
C23 C22 H22 . . 120.00 no

loop_
_geom_bond_atom_site_label_1
_geom_bond_atom_site_label_2
_geom_bond_site_symmetry_2
_geom_bond_distance
_geom_bond_publ_flag
La1 O1 . 2.599(4) yes
La1 O2 . 2.645(5) yes
La1 O3 . 2.695(6) yes
La1 O4 . 2.613(4) yes
La1 O5 2_666 2.617(4) yes
La1 O7 2_556 2.439(5) yes
La1 O17 2_566 2.543(4) yes
La1 O20 . 2.478(5) yes
La1 O22 . 2.611(4) yes
La2 O1 . 2.535(4) yes
La2 O4 1_455 2.482(4) yes
La2 O5 1_455 2.625(4) yes
La2 O6 2_566 2.466(4) yes
La2 O8 2_456 2.549(5) yes
La2 O17 . 2.608(4) yes
La2 O18 2_566 2.495(4) yes
La2 O19 . 2.417(5) yes
O1 C1 . 1.293(9) no
O2 C1 . 1.253(8) no
O3 C9 . 1.244(9) no
O4 C9 . 1.286(9) no
O5 C10 . 1.274(8) no
O6 C10 . 1.242(8) no
O7 C17 . 1.261(9) no
O8 C17 . 1.268(9) no
O17 C8 . 1.286(8) no
O18 C8 . 1.230(8) no
O19 C24 . 1.265(9) no
O20 C24 . 1.240(8) no
O22 H22B . 0.8800 no
O22 H22A . 0.9000 no
O27 H27B . 0.8800 no
O27 H27A . 0.9100 no
C1 C2 . 1.470(10) no
C2 C3 . 1.389(11) no
C2 C7 . 1.414(10) no
C3 C4 . 1.377(13) no
C4 C5 . 1.380(18) no
C5 C6 . 1.369(12) no
C6 C7 . 1.380(10) no
C7 C8 . 1.501(10) no
C9 C12 . 1.470(11) no
C10 C11 . 1.500(10) no
C11 C16 . 1.392(11) no
C11 C12 . 1.387(12) no
C12 C13 . 1.395(13) no
C13 C14 . 1.381(16) no
C14 C15 . 1.36(2) no
C15 C16 . 1.388(14) no
C17 C18 . 1.484(10) no
C18 C19 . 1.385(10) no
C18 C23 . 1.397(9) no
C19 C20 . 1.362(13) no
C20 C21 . 1.391(14) no
C21 C22 . 1.373(14) no
C22 C23 . 1.381(12) no
C23 C24 . 1.511(11) no
C3 H3 . 0.9300 no
C4 H4 . 0.9300 no
C5 H5 . 0.9300 no
C6 H6 . 0.9300 no
C13 H13 . 0.9300 no
C14 H14 . 0.9300 no
C15 H15 . 0.9300 no
C16 H16 . 0.9300 no
C19 H19 . 0.9300 no
C20 H20 . 0.9300 no
C21 H21 . 0.9300 no
C22 H22 . 0.9300 no

loop_
_geom_hbond_atom_site_label_D
_geom_hbond_atom_site_label_H
_geom_hbond_atom_site_label_A
_geom_hbond_site_symmetry_A
_geom_hbond_distance_DH
_geom_hbond_distance_HA
_geom_hbond_distance_DA
_geom_hbond_angle_DHA
_geom_hbond_publ_flag
O22 H22A O1 2_556 0.90 2.20 3.001(6) 148.00 yes
O22 H22B O20 2_556 0.88 2.15 3.009(8) 164.00 yes
O27 H27A O2 1_665 0.91 2.38 3.17(2) 146.00 yes
O27 H27B O3 2_666 0.88 1.86 2.69(2) 158.00 yes
C3 H3 O27 1_445 0.93 2.15 2.96(2) 145.00 yes
C16 H16 O2 2_666 0.93 2.58 3.331(10) 138.00 yes
C19 H19 Cg 2_456 0.93 2.98 3.902(9) 169.00 yes

loop_
_geom_torsion_atom_site_label_1
_geom_torsion_atom_site_label_2
_geom_torsion_atom_site_label_3
_geom_torsion_atom_site_label_4
_geom_torsion_site_symmetry_1
_geom_torsion_site_symmetry_3
_geom_torsion_site_symmetry_4
_geom_torsion
_geom_torsion_publ_flag
O2 La1 O1 La2 . . . 154.4(3) no
O2 La1 O1 C1 . . . -7.1(3) no
O3 La1 O1 La2 . . . -26.0(3) no
O3 La1 O1 C1 . . . 172.4(4) no
O4 La1 O1 La2 . . . -99.6(2) no
O4 La1 O1 C1 . . . 98.9(4) no
O20 La1 O1 La2 . . . 18.1(2) no
O20 La1 O1 C1 . . . -143.5(4) no
O22 La1 O1 La2 . . . 71.7(3) no
O22 La1 O1 C1 . . . -89.8(4) no
O7 La1 O1 La2 2_556 . . 163.59(18) no
O7 La1 O1 C1 2_556 . . 2.1(4) no
O17 La1 O1 La2 2_566 . . -62.4(2) no
O17 La1 O1 C1 2_566 . . 136.0(4) no
O5 La1 O1 La2 2_666 . . -130.1(2) no
O5 La1 O1 C1 2_666 . . 68.4(4) no
O1 La1 O2 C1 . . . 7.3(3) no
O4 La1 O2 C1 . . . -113.4(4) no
O20 La1 O2 C1 . . . 58.7(4) no
O22 La1 O2 C1 . . . 130.4(4) no
O7 La1 O2 C1 2_556 . . -165.4(4) no
O17 La1 O2 C1 2_566 . . -30.3(4) no
O5 La1 O2 C1 2_666 . . -78.6(4) no
O1 La1 O3 C9 . . . -107.5(5) no
O4 La1 O3 C9 . . . 7.1(4) no
O20 La1 O3 C9 . . . -156.2(5) no
O22 La1 O3 C9 . . . 131.7(5) no
O7 La1 O3 C9 2_556 . . 64.9(5) no
O17 La1 O3 C9 2_566 . . -71.9(5) no
O5 La1 O3 C9 2_666 . . -18.6(5) no
O1 La1 O4 C9 . . . 115.6(4) no
O1 La1 O4 La2 . . 1_655 -93.6(2) no
O2 La1 O4 C9 . . . -177.8(4) no
O2 La1 O4 La2 . . 1_655 -27.0(3) no
O3 La1 O4 C9 . . . -6.9(4) no
O3 La1 O4 La2 . . 1_655 143.9(3) no
O20 La1 O4 C9 . . . 9.8(4) no
O20 La1 O4 La2 . . 1_655 160.59(18) no
O22 La1 O4 C9 . . . -57.4(4) no
O22 La1 O4 La2 . . 1_655 93.4(2) no
O7 La1 O4 C9 2_556 . . -121.8(4) no
O7 La1 O4 La2 2_556 . 1_655 29.00(19) no
O17 La1 O4 C9 2_566 . . 78.6(4) no
O17 La1 O4 La2 2_566 . 1_655 -130.6(2) no
O5 La1 O4 C9 2_666 . . 147.2(4) no
O5 La1 O4 La2 2_666 . 1_655 -62.00(19) no
O1 La1 O20 C24 . . . 19.1(7) no
O2 La1 O20 C24 . . . -17.6(8) no
O3 La1 O20 C24 . . . 169.2(8) no
O4 La1 O20 C24 . . . 155.6(7) no
O22 La1 O20 C24 . . . -115.7(8) no
O7 La1 O20 C24 2_556 . . -121.3(7) no
O17 La1 O20 C24 2_566 . . 91.0(7) no
O5 La1 O20 C24 2_666 . . 72.5(8) no
O1 La1 O7 C17 . 2_556 2_556 26.2(12) no
O2 La1 O7 C17 . 2_556 2_556 33.3(11) no
O3 La1 O7 C17 . 2_556 2_556 -147.4(11) no
O4 La1 O7 C17 . 2_556 2_556 -104.4(11) no
O20 La1 O7 C17 . 2_556 2_556 152.9(10) no
O22 La1 O7 C17 . 2_556 2_556 147.5(11) no
O1 La1 O17 La2 . 2_566 2_566 -80.23(19) no
O1 La1 O17 C8 . 2_566 2_566 76.4(5) no
O2 La1 O17 La2 . 2_566 2_566 -50.9(2) no
O2 La1 O17 C8 . 2_566 2_566 105.7(5) no
O3 La1 O17 La2 . 2_566 2_566 123.7(2) no
O3 La1 O17 C8 . 2_566 2_566 -79.7(5) no
O4 La1 O17 La2 . 2_566 2_566 72.88(19) no
O4 La1 O17 C8 . 2_566 2_566 -130.5(5) no
O20 La1 O17 La2 . 2_566 2_566 -167.5(2) no
O20 La1 O17 C8 . 2_566 2_566 -10.9(5) no
O22 La1 O17 La2 . 2_566 2_566 156.13(19) no
O22 La1 O17 C8 . 2_566 2_566 -47.3(6) no
O1 La1 O5 La2 . 2_666 2_566 77.17(18) no
O1 La1 O5 C10 . 2_666 2_666 -118.7(5) no
O2 La1 O5 La2 . 2_666 2_566 129.6(2) no
O2 La1 O5 C10 . 2_666 2_666 -66.3(5) no
O3 La1 O5 La2 . 2_666 2_566 -59.2(2) no
O3 La1 O5 C10 . 2_666 2_666 104.9(5) no
O4 La1 O5 La2 . 2_666 2_566 -79.85(18) no
O4 La1 O5 C10 . 2_666 2_666 84.3(5) no
O20 La1 O5 La2 . 2_666 2_566 20.6(3) no
O20 La1 O5 C10 . 2_666 2_666 -175.3(5) no
O22 La1 O5 La2 . 2_666 2_566 -143.0(3) no
O22 La1 O5 C10 . 2_666 2_666 21.1(7) no
O17 La2 O1 La1 . . . 127.4(2) no
O17 La2 O1 C1 . . . -79.6(6) no
O19 La2 O1 La1 . . . -34.3(2) no
O19 La2 O1 C1 . . . 118.7(6) no
O5 La2 O1 La1 1_455 . . 89.9(2) no
O5 La2 O1 C1 1_455 . . -117.2(5) no
O8 La2 O1 La1 2_456 . . -107.6(2) no
O8 La2 O1 C1 2_456 . . 45.4(5) no
O6 La2 O1 La1 2_566 . . -168.64(18) no
O6 La2 O1 C1 2_566 . . -15.7(6) no
O18 La2 O1 La1 2_566 . . 36.59(19) no
O18 La2 O1 C1 2_566 . . -170.4(6) no
O1 La2 O17 C8 . . . 13.8(4) no
O1 La2 O17 La1 . . 2_566 -145.6(2) no
O19 La2 O17 C8 . . . 53.0(5) no
O19 La2 O17 La1 . . 2_566 -106.4(3) no
O4 La2 O17 C8 1_455 . . -166.7(4) no
O4 La2 O17 La1 1_455 . 2_566 33.9(2) no
O5 La2 O17 C8 1_455 . . 159.1(5) no
O5 La2 O17 La1 1_455 . 2_566 -0.36(16) no
O8 La2 O17 C8 2_456 . . -44.7(4) no
O8 La2 O17 La1 2_456 . 2_566 155.92(17) no
O6 La2 O17 C8 2_566 . . -99.1(4) no
O6 La2 O17 La1 2_566 . 2_566 101.5(2) no
O18 La2 O17 C8 2_566 . . 92.1(4) no
O18 La2 O17 La1 2_566 . 2_566 -67.35(19) no
O1 La2 O19 C24 . . . 52.5(7) no
O17 La2 O19 C24 . . . 15.4(9) no
O4 La2 O19 C24 1_455 . . -131.9(7) no
O5 La2 O19 C24 1_455 . . -74.0(7) no
O8 La2 O19 C24 2_456 . . 124.4(7) no
O6 La2 O19 C24 2_566 . . 157.3(6) no
O18 La2 O19 C24 2_566 . . -26.6(7) no
O17 La2 O4 La1 . 1_455 1_455 97.8(2) no
O17 La2 O4 C9 . 1_455 1_455 -122.9(6) no
O19 La2 O4 La1 . 1_455 1_455 -100.8(2) no
O19 La2 O4 C9 . 1_455 1_455 38.4(6) no
O1 La2 O5 C10 . 1_455 1_455 -153.0(4) no
O1 La2 O5 La1 . 1_455 2_566 40.9(2) no
O17 La2 O5 C10 . 1_455 1_455 166.4(5) no
O17 La2 O5 La1 . 1_455 2_566 0.34(15) no
O19 La2 O5 C10 . 1_455 1_455 -47.3(5) no
O19 La2 O5 La1 . 1_455 2_566 146.65(17) no
O1 La2 O8 C17 . 2_456 2_456 -170.5(5) no
O17 La2 O8 C17 . 2_456 2_456 -111.7(4) no
O19 La2 O8 C17 . 2_456 2_456 99.3(5) no
O1 La2 O6 C10 . 2_566 2_566 -162.0(5) no
O17 La2 O6 C10 . 2_566 2_566 -97.4(5) no
O19 La2 O6 C10 . 2_566 2_566 101.4(6) no
O1 La2 O18 C8 . 2_566 2_566 27.4(6) no
O17 La2 O18 C8 . 2_566 2_566 -44.7(6) no
O19 La2 O18 C8 . 2_566 2_566 116.0(7) no
La1 O1 C1 O2 . . . 13.1(6) no
La1 O1 C1 C2 . . . -166.0(5) no
La2 O1 C1 O2 . . . -144.9(5) no
La2 O1 C1 C2 . . . 36.0(9) no
La1 O2 C1 O1 . . . -12.9(6) no
La1 O2 C1 C2 . . . 166.2(6) no
La1 O3 C9 O4 . . . -12.6(7) no
La1 O3 C9 C12 . . . 163.6(6) no
La1 O4 C9 O3 . . . 13.1(7) no
La1 O4 C9 C12 . . . -163.3(6) no
La2 O4 C9 O3 1_655 . . -133.4(6) no
La2 O4 C9 C12 1_655 . . 50.2(9) no
La2 O5 C10 O6 1_655 . . -116.6(6) no
La2 O5 C10 C11 1_655 . . 66.1(7) no
La1 O5 C10 O6 2_666 . . 47.4(8) no
La1 O5 C10 C11 2_666 . . -129.9(5) no
La2 O6 C10 O5 2_566 . . 33.2(9) no
La2 O6 C10 C11 2_566 . . -149.4(5) no
La1 O7 C17 O8 2_556 . . -113.2(11) no
La1 O7 C17 C18 2_556 . . 61.0(13) no
La2 O8 C17 O7 2_456 . . 29.7(8) no
La2 O8 C17 C18 2_456 . . -144.4(5) no
La2 O17 C8 O18 . . . -110.4(6) no
La2 O17 C8 C7 . . . 70.1(6) no
La1 O17 C8 O18 2_566 . . 47.3(8) no
La1 O17 C8 C7 2_566 . . -132.3(5) no
La2 O18 C8 O17 2_566 . . 27.6(11) no
La2 O18 C8 C7 2_566 . . -152.9(5) no
La2 O19 C24 O20 . . . -34.9(11) no
La2 O19 C24 C23 . . . 144.8(5) no
La1 O20 C24 O19 . . . -17.0(12) no
La1 O20 C24 C23 . . . 163.3(5) no
O1 C1 C2 C3 . . . -144.4(7) no
O1 C1 C2 C7 . . . 33.0(9) no
O2 C1 C2 C3 . . . 36.6(10) no
O2 C1 C2 C7 . . . -146.1(7) no
C1 C2 C3 C4 . . . 175.6(8) no
C7 C2 C3 C4 . . . -1.7(12) no
C1 C2 C7 C6 . . . -174.9(6) no
C1 C2 C7 C8 . . . 7.9(9) no
C3 C2 C7 C6 . . . 2.4(10) no
C3 C2 C7 C8 . . . -174.8(7) no
C2 C3 C4 C5 . . . 0.1(14) no
C3 C4 C5 C6 . . . 0.8(15) no
C4 C5 C6 C7 . . . -0.1(14) no
C5 C6 C7 C2 . . . -1.5(11) no
C5 C6 C7 C8 . . . 175.6(8) no
C2 C7 C8 O17 . . . -110.5(7) no
C2 C7 C8 O18 . . . 69.9(8) no
C6 C7 C8 O17 . . . 72.4(9) no
C6 C7 C8 O18 . . . -107.2(8) no
O3 C9 C12 C11 . . . -145.8(8) no
O3 C9 C12 C13 . . . 32.4(12) no
O4 C9 C12 C11 . . . 30.5(10) no
O4 C9 C12 C13 . . . -151.3(8) no
O5 C10 C11 C12 . . . -99.6(8) no
O5 C10 C11 C16 . . . 85.3(9) no
O6 C10 C11 C12 . . . 82.9(9) no
O6 C10 C11 C16 . . . -92.3(8) no
C10 C11 C12 C9 . . . 1.6(11) no
C10 C11 C12 C13 . . . -176.6(7) no
C16 C11 C12 C9 . . . 176.8(7) no
C16 C11 C12 C13 . . . -1.5(12) no
C10 C11 C16 C15 . . . 178.2(8) no
C12 C11 C16 C15 . . . 3.0(12) no
C9 C12 C13 C14 . . . -177.9(9) no
C11 C12 C13 C14 . . . 0.3(13) no
C12 C13 C14 C15 . . . -0.6(16) no
C13 C14 C15 C16 . . . 2.3(16) no
C14 C15 C16 C11 . . . -3.4(15) no
O7 C17 C18 C19 . . . -128.0(7) no
O7 C17 C18 C23 . . . 43.1(9) no
O8 C17 C18 C19 . . . 46.5(9) no
O8 C17 C18 C23 . . . -142.4(6) no
C17 C18 C19 C20 . . . 169.6(7) no
C23 C18 C19 C20 . . . -1.8(11) no
C17 C18 C23 C22 . . . -169.5(7) no
C17 C18 C23 C24 . . . 12.1(10) no
C19 C18 C23 C22 . . . 1.5(10) no
C19 C18 C23 C24 . . . -176.9(6) no
C18 C19 C20 C21 . . . 1.4(13) no
C19 C20 C21 C22 . . . -0.6(14) no
C20 C21 C22 C23 . . . 0.2(14) no
C21 C22 C23 C18 . . . -0.7(12) no
C21 C22 C23 C24 . . . 177.7(8) no
C18 C23 C24 O19 . . . 46.1(9) no
C18 C23 C24 O20 . . . -134.2(7) no
C22 C23 C24 O19 . . . -132.3(7) no
C22 C23 C24 O20 . . . 47.4(10) no
